data_4100274
_journal_name_full 'Journal of the American Chemical Society'
_journal_year 2005
_chemical_formula_sum 'C17 H26 O2'
_chemical_formula_weight 262.38
_space_group_IT_number 2
_symmetry_cell_setting triclinic
_symmetry_space_group_name_Hall '-P 1'
_symmetry_space_group_name_H-M 'P -1'
_cell_angle_alpha 100.447(2)
_cell_angle_beta 101.757(2)
_cell_angle_gamma 98.479(2)
_cell_formula_units_Z 2
_cell_length_a 7.6245(9)
_cell_length_b 9.0143(11)
_cell_length_c 11.5451(14)
_cell_measurement_temperature 193(2)
_cell_volume 749.82(16)
_diffrn_ambient_temperature 193(2)
_exptl_crystal_density_diffrn 1.162
_exptl_crystal_density_meas 0
_cod_depositor_comments
;
The following automatic conversions were performed:
'_symmetry_cell_setting' value 'Triclinic' changed to 'triclinic'
according to '/home/saulius/struct/CIF-dictionaries/cif_core.dic'
dictionary named 'cif_core.dic' version 2.4.1 from 2010-06-29.

Automatic conversion script
Id: cif_fix_enum 1527 2010-12-29 10:47:43Z saulius 
;
_cod_database_code 4100274

loop_
_symmetry_equiv_pos_as_xyz
'x, y, z'
'-x, -y, -z'

loop_
_atom_site_label
_atom_site_type_symbol
_atom_site_fract_x
_atom_site_fract_y
_atom_site_fract_z
_atom_site_U_iso_or_equiv
_atom_site_adp_type
_atom_site_occupancy
_atom_site_symmetry_multiplicity
_atom_site_calc_flag
_atom_site_refinement_flags
_atom_site_disorder_assembly
_atom_site_disorder_group
O1 O 1.03137(12) 0.31840(10) 0.88961(8) 0.0278(2) Uani 1 1 d . . .
O2 O 0.84513(14) 0.59855(10) 0.85500(8) 0.0303(2) Uani 1 1 d . . .
H15 H 0.8949 0.6246 0.9295 0.045 Uiso 1 1 calc R . .
C1 C 0.97890(17) 0.37470(14) 0.68875(10) 0.0251(3) Uani 1 1 d . . .
C2 C 0.93700(16) 0.36475(13) 0.81148(10) 0.0219(2) Uani 1 1 d . . .
C3 C 0.76790(16) 0.43597(14) 0.82319(11) 0.0245(3) Uani 1 1 d . . .
C4 C 0.66838(19) 0.39414(16) 0.91800(12) 0.0312(3) Uani 1 1 d . . .
H4A H 0.6086 0.4805 0.9441 0.037 Uiso 1 1 calc R . .
H4B H 0.7614 0.3874 0.9895 0.037 Uiso 1 1 calc R . .
C5 C 0.52343(18) 0.24557(17) 0.88348(13) 0.0338(3) Uani 1 1 d . . .
H5A H 0.4590 0.2442 0.9496 0.041 Uiso 1 1 calc R . .
H5B H 0.4326 0.2496 0.8100 0.041 Uiso 1 1 calc R . .
C6 C 0.59037(17) 0.09625(16) 0.85951(12) 0.0297(3) Uani 1 1 d . . .
C7 C 0.52377(17) -0.00268(16) 0.75296(13) 0.0313(3) Uani 1 1 d . . .
H7 H 0.4350 0.0281 0.6964 0.038 Uiso 1 1 calc R . .
C8 C 0.5706(2) -0.15597(16) 0.71078(15) 0.0365(3) Uani 1 1 d . . .
H8A H 0.4577 -0.2356 0.6843 0.044 Uiso 1 1 calc R . .
H8B H 0.6524 -0.1827 0.7790 0.044 Uiso 1 1 calc R . .
C9 C 0.66523(19) -0.15463(15) 0.60495(13) 0.0339(3) Uani 1 1 d . . .
H9A H 0.6908 -0.2582 0.5777 0.041 Uiso 1 1 calc R . .
H9B H 0.5818 -0.1307 0.5361 0.041 Uiso 1 1 calc R . .
C10 C 0.84140(18) -0.03839(15) 0.64018(11) 0.0289(3) Uani 1 1 d . . .
C11 C 0.85127(18) 0.08884(15) 0.59658(11) 0.0287(3) Uani 1 1 d . . .
H11 H 0.7452 0.0986 0.5411 0.034 Uiso 1 1 calc R . .
C12 C 1.01193(18) 0.21810(15) 0.62577(12) 0.0294(3) Uani 1 1 d . . .
H12A H 1.0476 0.2296 0.5496 0.035 Uiso 1 1 calc R . .
H12B H 1.1157 0.1905 0.6789 0.035 Uiso 1 1 calc R . .
C13 C 0.80965(19) 0.42572(16) 0.61998(11) 0.0307(3) Uani 1 1 d . . .
H13A H 0.8400 0.5349 0.6157 0.037 Uiso 1 1 calc R . .
H13B H 0.7664 0.3625 0.5364 0.037 Uiso 1 1 calc R . .
C14 C 0.66181(18) 0.40312(16) 0.69171(12) 0.0302(3) Uani 1 1 d . . .
H14A H 0.5773 0.4755 0.6798 0.036 Uiso 1 1 calc R . .
H14B H 0.5907 0.2967 0.6661 0.036 Uiso 1 1 calc R . .
C15 C 1.1554(2) 0.49468(17) 0.71182(14) 0.0358(3) Uani 1 1 d . . .
H15A H 1.1376 0.5947 0.7525 0.054 Uiso 1 1 calc R . .
H15B H 1.1853 0.5029 0.6343 0.054 Uiso 1 1 calc R . .
H15C H 1.2555 0.4628 0.7633 0.054 Uiso 1 1 calc R . .
C16 C 0.7240(2) 0.06592(19) 0.96395(14) 0.0402(4) Uani 1 1 d . . .
H16A H 0.7395 -0.0412 0.9454 0.060 Uiso 1 1 calc R . .
H16B H 0.6776 0.0846 1.0374 0.060 Uiso 1 1 calc R . .
H16C H 0.8419 0.1345 0.9770 0.060 Uiso 1 1 calc R . .
C17 C 0.9960(2) -0.07474(19) 0.72725(15) 0.0411(4) Uani 1 1 d . . .
H17A H 1.0727 -0.1276 0.6818 0.062 Uiso 1 1 calc R . .
H17B H 0.9468 -0.1412 0.7761 0.062 Uiso 1 1 calc R . .
H17C H 1.0695 0.0209 0.7806 0.062 Uiso 1 1 calc R . .

loop_
_atom_site_aniso_label
_atom_site_aniso_U_11
_atom_site_aniso_U_22
_atom_site_aniso_U_33
_atom_site_aniso_U_23
_atom_site_aniso_U_13
_atom_site_aniso_U_12
O1 0.0283(4) 0.0303(5) 0.0231(4) 0.0053(3) 0.0027(3) 0.0052(4)
O2 0.0389(5) 0.0241(4) 0.0253(4) 0.0017(3) 0.0060(4) 0.0050(4)
C1 0.0285(6) 0.0268(6) 0.0213(5) 0.0051(4) 0.0090(5) 0.0048(5)
C2 0.0228(5) 0.0201(5) 0.0204(5) 0.0010(4) 0.0051(4) 0.0004(4)
C3 0.0245(6) 0.0248(6) 0.0226(5) 0.0008(4) 0.0061(4) 0.0042(4)
C4 0.0304(6) 0.0330(6) 0.0293(6) -0.0016(5) 0.0144(5) 0.0030(5)
C5 0.0249(6) 0.0384(7) 0.0377(7) 0.0025(6) 0.0145(5) 0.0025(5)
C6 0.0219(5) 0.0343(7) 0.0330(6) 0.0090(5) 0.0094(5) -0.0003(5)
C7 0.0217(6) 0.0338(7) 0.0365(7) 0.0062(5) 0.0060(5) 0.0023(5)
C8 0.0298(6) 0.0286(6) 0.0464(8) 0.0053(6) 0.0056(6) -0.0008(5)
C9 0.0312(6) 0.0266(6) 0.0367(7) -0.0035(5) 0.0012(5) 0.0051(5)
C10 0.0270(6) 0.0302(6) 0.0265(6) -0.0016(5) 0.0046(5) 0.0078(5)
C11 0.0282(6) 0.0317(6) 0.0234(6) -0.0016(5) 0.0039(5) 0.0091(5)
C12 0.0310(6) 0.0317(6) 0.0274(6) 0.0030(5) 0.0123(5) 0.0082(5)
C13 0.0384(7) 0.0327(6) 0.0219(6) 0.0076(5) 0.0055(5) 0.0097(5)
C14 0.0271(6) 0.0349(7) 0.0260(6) 0.0023(5) 0.0021(5) 0.0088(5)
C15 0.0356(7) 0.0360(7) 0.0370(7) 0.0092(6) 0.0156(6) -0.0011(6)
C16 0.0374(8) 0.0448(8) 0.0352(7) 0.0141(6) 0.0035(6) -0.0015(6)
C17 0.0296(7) 0.0434(8) 0.0493(9) 0.0151(7) 0.0014(6) 0.0087(6)

loop_
_geom_bond_atom_site_label_1
_geom_bond_atom_site_label_2
_geom_bond_distance
_geom_bond_site_symmetry_2
_geom_bond_publ_flag
O1 C2 1.2111(15) . ?
O2 C3 1.4462(15) . ?
O2 H15 0.8400 . ?
C1 C2 1.5297(16) . ?
C1 C15 1.5399(18) . ?
C1 C12 1.5467(17) . ?
C1 C13 1.5481(18) . ?
C2 C3 1.5416(17) . ?
C3 C14 1.5205(17) . ?
C3 C4 1.5232(17) . ?
C4 C5 1.5376(18) . ?
C4 H4A 0.9900 . ?
C4 H4B 0.9900 . ?
C5 C6 1.508(2) . ?
C5 H5A 0.9900 . ?
C5 H5B 0.9900 . ?
C6 C7 1.3343(19) . ?
C6 C16 1.506(2) . ?
C7 C8 1.499(2) . ?
C7 H7 0.9500 . ?
C8 C9 1.541(2) . ?
C8 H8A 0.9900 . ?
C8 H8B 0.9900 . ?
C9 C10 1.5084(18) . ?
C9 H9A 0.9900 . ?
C9 H9B 0.9900 . ?
C10 C11 1.332(2) . ?
C10 C17 1.5029(19) . ?
C11 C12 1.4967(18) . ?
C11 H11 0.9500 . ?
C12 H12A 0.9900 . ?
C12 H12B 0.9900 . ?
C13 C14 1.5400(19) . ?
C13 H13A 0.9900 . ?
C13 H13B 0.9900 . ?
C14 H14A 0.9900 . ?
C14 H14B 0.9900 . ?
C15 H15A 0.9800 . ?
C15 H15B 0.9800 . ?
C15 H15C 0.9800 . ?
C16 H16A 0.9800 . ?
C16 H16B 0.9800 . ?
C16 H16C 0.9800 . ?
C17 H17A 0.9800 . ?
C17 H17B 0.9800 . ?
C17 H17C 0.9800 . ?
